data_7047240
loop_
_publ_author_name
'Yu, Tan-Lai'
'Wu, Guo-Xing'
'Xue, Mei'
'Wang, Zhong-Hui'
'Fu, Yun-Long'

_publ_section_title
;
 Five monocyclic pyridinium derivative based halo-argentate/cuprate
 hybrids or iodide salts: influence of composition on photochromic
 behaviors.
;
_journal_issue 35
_journal_name_full 'Dalton transactions (Cambridge, England : 2003)'
_journal_page_first 12172
_journal_page_last 12180
_journal_paper_doi 10.1039/c8dt02574f
_journal_volume 47
_journal_year 2018
_chemical_formula_moiety 'C8 H10 N O2, Ag2 Br3'
_chemical_formula_sum 'C8 H10 Ag2 Br3 N O2'
_chemical_formula_weight 607.64
_space_group_IT_number 14
_space_group_name_Hall '-P 2ybc'
_space_group_name_H-M_alt 'P 1 21/c 1'
_symmetry_cell_setting monoclinic
_symmetry_space_group_name_Hall '-P 2ybc'
_symmetry_space_group_name_H-M 'P 1 21/c 1'
_atom_sites_solution_hydrogens geom
_atom_sites_solution_primary direct
_atom_sites_solution_secondary difmap
_audit_creation_method SHELXL-97
_audit_update_record
;
2018-01-04 deposited with the CCDC.
2018-08-06 downloaded from the CCDC.
;
_cell_angle_alpha 90.00
_cell_angle_beta 98.071(7)
_cell_angle_gamma 90.00
_cell_formula_units_Z 4
_cell_length_a 7.0005(5)
_cell_length_b 13.1561(9)
_cell_length_c 16.2200(16)
_cell_measurement_reflns_used 1417
_cell_measurement_temperature 293(2)
_cell_measurement_theta_max 26.7530
_cell_measurement_theta_min 2.9990
_cell_volume 1479.1(2)
_computing_cell_refinement 'Bruker FRAMBO'
_computing_data_collection 'Bruker FRAMBO'
_computing_data_reduction 'Bruker SAINT'
_computing_molecular_graphics 'Bruker SHELXTL'
_computing_publication_material 'Bruker SHELXTL'
_computing_structure_refinement 'Bruker SHELXTL'
_computing_structure_solution 'Bruker SHELXTL'
_diffrn_ambient_temperature 293(2)
_diffrn_detector_area_resol_mean 16.0710
_diffrn_measured_fraction_theta_full 0.991
_diffrn_measured_fraction_theta_max 0.991
_diffrn_measurement_device_type 'multiwire proportional'
_diffrn_measurement_method 'phi and omega scans'
_diffrn_radiation_monochromator graphite
_diffrn_radiation_source 'fine-focus sealed tube'
_diffrn_radiation_type MoK\a
_diffrn_radiation_wavelength 0.71073
_diffrn_reflns_av_R_equivalents 0.0377
_diffrn_reflns_av_sigmaI/netI 0.0650
_diffrn_reflns_limit_h_max 8
_diffrn_reflns_limit_h_min -5
_diffrn_reflns_limit_k_max 16
_diffrn_reflns_limit_k_min -15
_diffrn_reflns_limit_l_max 16
_diffrn_reflns_limit_l_min -20
_diffrn_reflns_number 6062
_diffrn_reflns_theta_full 26.00
_diffrn_reflns_theta_max 26.00
_diffrn_reflns_theta_min 2.94
_exptl_absorpt_coefficient_mu 10.737
_exptl_absorpt_correction_T_max 0.5203
_exptl_absorpt_correction_T_min 0.1915
_exptl_absorpt_correction_type multi-scan
_exptl_absorpt_process_details
;
CrysAlisPro, Agilent Technologies,
Version 1.171.37.35 (release 13-08-2014 CrysAlis171 .NET)
(compiled Aug 13 2014,18:06:01)
Empirical absorption correction using spherical harmonics,
 implemented in SCALE3 ABSPACK scaling algorithm.
;
_exptl_crystal_colour 'pale yellow'
_exptl_crystal_density_diffrn 2.729
_exptl_crystal_density_method 'not measured'
_exptl_crystal_description stick
_exptl_crystal_F_000 1120
_exptl_crystal_size_max 0.23
_exptl_crystal_size_mid 0.07
_exptl_crystal_size_min 0.07
_refine_diff_density_max 4.382
_refine_diff_density_min -1.611
_refine_diff_density_rms 0.315
_refine_ls_extinction_method none
_refine_ls_goodness_of_fit_ref 1.051
_refine_ls_hydrogen_treatment mixed
_refine_ls_matrix_type full
_refine_ls_number_parameters 147
_refine_ls_number_reflns 2893
_refine_ls_number_restraints 60
_refine_ls_restrained_S_all 1.043
_refine_ls_R_factor_all 0.1337
_refine_ls_R_factor_gt 0.0888
_refine_ls_shift/su_max 0.001
_refine_ls_shift/su_mean 0.000
_refine_ls_structure_factor_coef Fsqd
_refine_ls_weighting_details 'calc w=1/[\s^2^(Fo^2^)+(0.1457P)^2^+25.8278P] where P=(Fo^2^+2Fc^2^)/3'
_refine_ls_weighting_scheme calc
_refine_ls_wR_factor_gt 0.2391
_refine_ls_wR_factor_ref 0.2888
_reflns_number_gt 1943
_reflns_number_total 2893
_reflns_threshold_expression >2sigma(I)
_cod_data_source_file c8dt02574f2.cif
_cod_data_source_block yu_CCDC1
_cod_depositor_comments
;
The following automatic conversions were performed:

'_symmetry_cell_setting' value 'Monoclinic' changed to 'monoclinic'
according to
/home/data/users/saulius/crontab/automatic-downloads/rss-feeds/RSC/lib/dictionaries/cif_core.dic
dictionary named 'cif_core.dic' version 2.4.2 from 2011-04-26.

Automatic conversion script
Id: cif_fix_values 4973 2017-02-22 13:04:09Z antanas 

 Adding full bibliography for 7047239--7047243.cif.
;
_cod_original_sg_symbol_H-M 'P2(1)/c  '
_cod_database_code 7047240

loop_
_symmetry_equiv_pos_as_xyz
'x, y, z'
'-x, y+1/2, -z+1/2'
'-x, -y, -z'
'x, -y-1/2, z-1/2'

loop_
_atom_site_label
_atom_site_type_symbol
_atom_site_fract_x
_atom_site_fract_y
_atom_site_fract_z
_atom_site_U_iso_or_equiv
_atom_site_adp_type
_atom_site_occupancy
_atom_site_symmetry_multiplicity
_atom_site_calc_flag
_atom_site_refinement_flags
Ag1 Ag -0.02249(8) 1.01642(6) 0.40900(4) 0.0703(2) Uani 1 1 d .
Ag2 Ag 0.45664(9) 1.01305(6) 0.40662(4) 0.0711(2) Uani 1 1 d .
Br1 Br -0.30695(10) 0.91043(7) 0.32334(5) 0.0656(2) Uani 1 1 d .
Br2 Br 0.24873(7) 0.86406(4) 0.48939(3) 0.03119(13) Uani 1 1 d U
Br3 Br 0.19058(10) 1.13645(6) 0.32708(5) 0.0585(2) Uani 1 1 d .
C1 C 0.6589(12) 0.1900(7) 0.2189(5) 0.071(2) Uani 1 1 d U
H1A H 0.7409 0.1333 0.2363 0.106 Uiso 1 1 calc R
H1B H 0.6701 0.2067 0.1622 0.106 Uiso 1 1 calc R
H1C H 0.5275 0.1727 0.2233 0.106 Uiso 1 1 calc R
C2 C 0.8823(10) 0.3343(6) 0.2657(5) 0.0595(19) Uani 1 1 d U
H2 H 0.9621 0.3111 0.2285 0.071 Uiso 1 1 calc R
C3 C 0.6082(10) 0.3119(6) 0.3324(5) 0.0577(18) Uani 1 1 d U
H3 H 0.5039 0.2724 0.3426 0.069 Uiso 1 1 calc R
C4 C 0.6496(11) 0.3996(7) 0.3749(5) 0.065(2) Uani 1 1 d U
H4 H 0.5678 0.4233 0.4111 0.078 Uiso 1 1 calc R
C5 C 0.9281(12) 0.4163(6) 0.3081(5) 0.0622(19) Uani 1 1 d U
H5 H 1.0406 0.4504 0.3003 0.075 Uiso 1 1 calc R
C6 C 0.8166(11) 0.4549(6) 0.3642(5) 0.0617(19) Uani 1 1 d U
C7 C 0.8713(11) 0.5515(7) 0.4071(5) 0.067(2) Uani 1 1 d U
C8 C 0.7634(13) 0.6884(9) 0.4891(6) 0.092(2) Uani 1 1 d U
H8A H 0.9003 0.6970 0.5032 0.138 Uiso 1 1 calc R
H8B H 0.7055 0.6832 0.5392 0.138 Uiso 1 1 calc R
H8C H 0.7104 0.7459 0.4573 0.138 Uiso 1 1 calc R
N1 N 0.7200(8) 0.2818(5) 0.2748(4) 0.0557(16) Uani 1 1 d U
O1 O 1.0326(9) 0.5838(6) 0.4166(5) 0.102(3) Uani 1 1 d .
O2 O 0.7232(9) 0.5941(5) 0.4388(4) 0.086(2) Uani 1 1 d .

loop_
_atom_site_aniso_label
_atom_site_aniso_U_11
_atom_site_aniso_U_22
_atom_site_aniso_U_33
_atom_site_aniso_U_23
_atom_site_aniso_U_13
_atom_site_aniso_U_12
Ag1 0.0565(3) 0.0855(4) 0.0689(4) 0.0030(4) 0.0088(3) -0.0088(3)
Ag2 0.0552(3) 0.0811(4) 0.0775(4) 0.0078(4) 0.0105(3) 0.0053(3)
Br1 0.0459(3) 0.0712(5) 0.0815(5) -0.0175(4) 0.0149(3) -0.0079(3)
Br2 0.0222(2) 0.0338(2) 0.0373(3) 0.0000(3) 0.0030(2) -0.0012(2)
Br3 0.0431(3) 0.0542(4) 0.0770(5) 0.0096(4) 0.0038(3) -0.0048(3)
C1 0.073(3) 0.069(4) 0.070(3) 0.004(3) 0.005(3) -0.001(3)
C2 0.055(3) 0.058(3) 0.064(3) 0.014(3) 0.005(3) -0.006(3)
C3 0.053(3) 0.057(3) 0.063(3) 0.005(3) 0.010(3) -0.007(3)
C4 0.060(3) 0.068(3) 0.067(3) 0.004(3) 0.010(3) -0.003(3)
C5 0.060(3) 0.063(3) 0.064(3) 0.004(3) 0.010(3) -0.001(3)
C6 0.060(3) 0.068(3) 0.057(3) 0.011(3) 0.007(3) -0.003(3)
C7 0.063(3) 0.069(3) 0.069(3) 0.004(3) 0.006(3) -0.013(3)
C8 0.092(4) 0.086(4) 0.097(4) -0.003(3) 0.012(3) -0.001(3)
N1 0.056(3) 0.054(3) 0.058(3) 0.012(2) 0.011(2) 0.002(2)
O1 0.077(3) 0.114(5) 0.117(5) -0.024(4) 0.018(3) -0.040(4)
O2 0.084(4) 0.073(4) 0.103(4) -0.016(4) 0.024(3) 0.000(3)

loop_
_atom_type_symbol
_atom_type_description
_atom_type_scat_dispersion_real
_atom_type_scat_dispersion_imag
_atom_type_scat_source
C C 0.0033 0.0016 'International Tables Vol C Tables 4.2.6.8 and 6.1.1.4'
H H 0.0000 0.0000 'International Tables Vol C Tables 4.2.6.8 and 6.1.1.4'
N N 0.0061 0.0033 'International Tables Vol C Tables 4.2.6.8 and 6.1.1.4'
Br Br -0.2901 2.4595 'International Tables Vol C Tables 4.2.6.8 and 6.1.1.4'
Ag Ag -0.8971 1.1015 'International Tables Vol C Tables 4.2.6.8 and 6.1.1.4'
O O 0.0106 0.0060 'International Tables Vol C Tables 4.2.6.8 and 6.1.1.4'

loop_
_geom_angle_atom_site_label_1
_geom_angle_atom_site_label_2
_geom_angle_atom_site_label_3
_geom_angle
_geom_angle_site_symmetry_1
_geom_angle_site_symmetry_3
Br3 Ag1 Br1 118.89(4) . .
Br3 Ag1 Br2 110.60(3) . 3_576
Br1 Ag1 Br2 98.77(3) . 3_576
Br3 Ag1 Br2 104.75(3) . .
Br1 Ag1 Br2 105.32(3) . .
Br2 Ag1 Br2 119.19(3) 3_576 .
Br3 Ag1 Ag1 126.76(4) . 3_576
Br1 Ag1 Ag1 114.34(4) . 3_576
Br2 Ag1 Ag1 60.16(3) 3_576 3_576
Br2 Ag1 Ag1 59.03(3) . 3_576
Br3 Ag1 Ag2 50.94(2) . .
Br1 Ag1 Ag2 131.53(3) . .
Br2 Ag1 Ag2 129.69(3) 3_576 .
Br2 Ag1 Ag2 53.985(19) . .
Ag1 Ag1 Ag2 92.47(3) 3_576 .
Br1 Ag2 Br3 120.55(4) 1_655 .
Br1 Ag2 Br2 106.46(3) 1_655 .
Br3 Ag2 Br2 105.99(3) . .
Br1 Ag2 Br2 97.70(3) 1_655 3_676
Br3 Ag2 Br2 109.12(3) . 3_676
Br2 Ag2 Br2 117.62(3) . 3_676
Br1 Ag2 Ag2 113.64(4) 1_655 3_676
Br3 Ag2 Ag2 125.64(4) . 3_676
Br2 Ag2 Ag2 59.99(3) . 3_676
Br2 Ag2 Ag2 57.63(2) 3_676 3_676
Br1 Ag2 Ag1 135.14(3) 1_655 .
Br3 Ag2 Ag1 50.67(2) . .
Br2 Ag2 Ag1 55.50(2) . .
Br2 Ag2 Ag1 127.15(3) 3_676 .
Ag2 Ag2 Ag1 92.88(3) 3_676 .
Ag2 Br1 Ag1 86.67(3) 1_455 .
Ag2 Br2 Ag1 104.33(3) . 3_576
Ag2 Br2 Ag1 70.52(2) . .
Ag1 Br2 Ag1 60.81(3) 3_576 .
Ag2 Br2 Ag2 62.38(3) . 3_676
Ag1 Br2 Ag2 76.85(2) 3_576 3_676
Ag1 Br2 Ag2 103.64(3) . 3_676
Ag1 Br3 Ag2 78.39(3) . .
C5 C2 N1 121.1(8) . .
C4 C3 N1 119.7(7) . .
C3 C4 C6 120.0(8) . .
C2 C5 C6 122.5(8) . .
C5 C6 C4 116.6(8) . .
C5 C6 C7 119.8(7) . .
C4 C6 C7 123.5(8) . .
O1 C7 O2 124.6(8) . .
O1 C7 C6 123.1(8) . .
O2 C7 C6 112.2(7) . .
C2 N1 C3 119.9(6) . .
C2 N1 C1 120.4(6) . .
C3 N1 C1 119.7(6) . .
C7 O2 C8 117.4(7) . .

loop_
_geom_bond_atom_site_label_1
_geom_bond_atom_site_label_2
_geom_bond_distance
_geom_bond_site_symmetry_2
Ag1 Br3 2.6534(11) .
Ag1 Br1 2.6578(10) .
Ag1 Br2 2.9034(9) 3_576
Ag1 Br2 2.9373(9) .
Ag1 Ag1 2.9563(14) 3_576
Ag1 Ag2 3.3601(9) .
Ag2 Br1 2.6484(11) 1_655
Ag2 Br3 2.6636(10) .
Ag2 Br2 2.8829(9) .
Ag2 Br2 2.9557(8) 3_676
Ag2 Ag2 3.0242(14) 3_676
Br1 Ag2 2.6484(11) 1_455
Br2 Ag1 2.9035(9) 3_576
Br2 Ag2 2.9557(9) 3_676
C1 N1 1.534(11) .
C2 C5 1.294(11) .
C2 N1 1.355(10) .
C3 C4 1.355(11) .
C3 N1 1.359(10) .
C4 C6 1.408(11) .
C5 C6 1.377(12) .
C6 C7 1.473(12) .
C7 O1 1.197(10) .
C7 O2 1.343(11) .
C8 O2 1.490(13) .
